data_4113744
loop_
_publ_author_name
'Tracy A. Hanna'
'Lihua Liu'
'Alfredo M. Angeles-Boza'
'Xiaodi Kou'
'C. David Gutsche'
'Krzysztof Ejsmont'
'William H. Watson'
'Lev N. Zakharov'
'Christopher D. Incarvito'
'Arnold L. Rheingold'

_publ_contact_author 'Tracy A. Hanna'
_publ_contact_author_email T.Hanna@tcu.edu
_publ_section_title
;
 Synthesis, Structures, and Conformational Characteristics of Calixarene
 Monoanions and Dianions
;
_journal_name_full 'Journal of the American Chemical Society'
_journal_page_first 6228
_journal_page_last 6238
_journal_paper_doi 10.1021/ja0289797
_journal_volume 125
_journal_year 2003
_chemical_formula_sum 'C54 H65 O12 Rb2'
_chemical_formula_weight 1077.00
_chemical_name_systematic
; 
 ? 
;
_space_group_IT_number 14
_symmetry_cell_setting monoclinic
_symmetry_space_group_name_Hall '-P 2ybc'
_symmetry_space_group_name_H-M 'P 1 21/c 1'
_atom_sites_solution_hydrogens geom
_atom_sites_solution_primary direct
_atom_sites_solution_secondary difmap
_audit_creation_method SHELXL-97
_cell_angle_alpha 90.00
_cell_angle_beta 107.4530(10)
_cell_angle_gamma 90.00
_cell_formula_units_Z 4
_cell_length_a 14.3918(8)
_cell_length_b 25.2018(15)
_cell_length_c 15.1928(9)
_cell_measurement_temperature 213(2)
_cell_volume 5256.7(5)
_computing_cell_refinement 'Bruker SMART'
_computing_data_collection 'Bruker SMART'
_computing_data_reduction 'Bruker SHELXTL'
_computing_molecular_graphics 'Bruker SHELXTL'
_computing_publication_material 'Bruker SHELXTL'
_computing_structure_refinement 'SHELXL-97 (Sheldrick, 1997)'
_computing_structure_solution 'SHELXS-97 (Sheldrick, 1990)'
_diffrn_ambient_temperature 213(2)
_diffrn_measured_fraction_theta_full 0.999
_diffrn_measured_fraction_theta_max 0.999
_diffrn_measurement_device_type 'CCD area detector'
_diffrn_measurement_method 'phi and omega scans'
_diffrn_radiation_monochromator graphite
_diffrn_radiation_source 'fine-focus sealed tube'
_diffrn_radiation_type MoK\a
_diffrn_radiation_wavelength 0.71073
_diffrn_reflns_av_R_equivalents 0.0302
_diffrn_reflns_av_sigmaI/netI 0.0397
_diffrn_reflns_limit_h_max 15
_diffrn_reflns_limit_h_min -15
_diffrn_reflns_limit_k_max 26
_diffrn_reflns_limit_k_min -27
_diffrn_reflns_limit_l_max 15
_diffrn_reflns_limit_l_min -16
_diffrn_reflns_number 21996
_diffrn_reflns_theta_full 22.50
_diffrn_reflns_theta_max 22.50
_diffrn_reflns_theta_min 1.62
_exptl_absorpt_coefficient_mu 1.921
_exptl_absorpt_correction_type empirical
_exptl_crystal_colour Colorless
_exptl_crystal_density_diffrn 1.361
_exptl_crystal_description Prismatic
_exptl_crystal_F_000 2236
_exptl_crystal_size_max 0.63
_exptl_crystal_size_mid 0.52
_exptl_crystal_size_min 0.31
_refine_diff_density_max 0.519
_refine_diff_density_min -0.435
_refine_diff_density_rms 0.050
_refine_ls_extinction_coef 0.0000(2)
_refine_ls_extinction_expression Fc^*^=kFc[1+0.001xFc^2^\l^3^/sin(2\q)]^-1/4^
_refine_ls_extinction_method SHELXL
_refine_ls_goodness_of_fit_ref 0.925
_refine_ls_hydrogen_treatment mixed
_refine_ls_matrix_type full
_refine_ls_number_parameters 655
_refine_ls_number_reflns 6874
_refine_ls_number_restraints 0
_refine_ls_restrained_S_all 0.925
_refine_ls_R_factor_all 0.0532
_refine_ls_R_factor_gt 0.0360
_refine_ls_shift/su_max 13.538
_refine_ls_shift/su_mean 0.290
_refine_ls_structure_factor_coef Fsqd
_refine_ls_weighting_details 'calc w=1/[\s^2^(Fo^2^)+(0.0692P)^2^+0.0000P] where P=(Fo^2^+2Fc^2^)/3'
_refine_ls_weighting_scheme calc
_refine_ls_wR_factor_gt 0.0943
_refine_ls_wR_factor_ref 0.1002
_reflns_number_gt 5165
_reflns_number_total 6874
_reflns_threshold_expression >2sigma(I)
_cod_data_source_file ja0289797si20021230_042221_09.cif
_cod_data_source_block 34
_cod_database_code 4113744

loop_
_symmetry_equiv_pos_as_xyz
'x, y, z'
'-x, y+1/2, -z+1/2'
'-x, -y, -z'
'x, -y-1/2, z-1/2'

loop_
_atom_site_label
_atom_site_type_symbol
_atom_site_fract_x
_atom_site_fract_y
_atom_site_fract_z
_atom_site_U_iso_or_equiv
_atom_site_adp_type
_atom_site_occupancy
_atom_site_symmetry_multiplicity
_atom_site_calc_flag
_atom_site_refinement_flags
Rb1 Rb 0.37779(3) 0.627633(15) 0.79915(3) 0.04958(16) Uani 1 1 d .
Rb2 Rb 0.51745(3) 0.776729(16) 0.91980(3) 0.04847(16) Uani 1 1 d .
O1 O 0.3251(2) 0.72497(12) 0.8649(2) 0.0587(8) Uani 1 1 d .
O2 O 0.4835(2) 0.71058(13) 0.7413(3) 0.0537(9) Uani 1 1 d .
O3 O 0.5310(3) 0.6567(2) 0.9581(3) 0.0787(12) Uani 1 1 d .
O4 O 0.3900(2) 0.67594(13) 0.5269(2) 0.0444(8) Uani 1 1 d .
O5 O 0.56997(19) 0.59300(11) 0.77949(18) 0.0420(7) Uani 1 1 d .
O6 O 0.69540(17) 0.63733(10) 0.91527(15) 0.0368(6) Uani 1 1 d .
H6 H 0.6600 0.6343 0.9492 0.055 Uiso 1 1 calc R
O7 O 0.67839(16) 0.73052(9) 0.85781(15) 0.0359(6) Uani 1 1 d .
O8 O 0.4888(3) 0.80091(15) 0.6072(2) 0.0432(10) Uani 1 1 d .
O9 O 0.31798(17) 0.76776(10) 0.53883(16) 0.0410(7) Uani 1 1 d .
H9 H 0.3736 0.7790 0.5651 0.061 Uiso 1 1 calc R
O10 O 0.3200(3) 0.53412(14) 0.8814(3) 0.1052(13) Uani 1 1 d .
O11 O 0.6901(2) 0.81753(13) 1.0556(2) 0.0748(10) Uani 1 1 d .
O12 O 0.1178(7) 0.6211(3) 0.7611(5) 0.272(4) Uani 1 1 d .
C1 C 0.3514(3) 0.63420(14) 0.5613(2) 0.0346(9) Uani 1 1 d .
C2 C 0.2554(3) 0.63508(15) 0.5651(2) 0.0394(10) Uani 1 1 d .
C3 C 0.2212(3) 0.58963(17) 0.5980(3) 0.0468(10) Uani 1 1 d .
H3 H 0.1511 0.5870 0.5926 0.056 Uiso 1 1 calc R
C4 C 0.2799(3) 0.54570(16) 0.6264(2) 0.0456(10) Uani 1 1 d .
H4 H 0.2508 0.5119 0.6383 0.055 Uiso 1 1 calc R
C5 C 0.3754(3) 0.54665(15) 0.6236(2) 0.0378(9) Uani 1 1 d .
H5 H 0.4144 0.5136 0.6362 0.045 Uiso 1 1 calc R
C6 C 0.4122(3) 0.59065(14) 0.5914(2) 0.0328(9) Uani 1 1 d .
C7 C 0.5164(3) 0.59392(15) 0.5877(2) 0.0379(9) Uani 1 1 d .
H7A H 0.5149 0.5900 0.5230 0.045 Uiso 1 1 calc R
H7B H 0.5408 0.6297 0.6072 0.045 Uiso 1 1 calc R
C8 C 0.6180(2) 0.55720(14) 0.7406(2) 0.0333(9) Uani 1 1 d .
C9 C 0.5890(3) 0.55495(14) 0.6436(2) 0.0343(9) Uani 1 1 d .
C10 C 0.6366(3) 0.51919(15) 0.6033(3) 0.0430(10) Uani 1 1 d .
H10 H 0.6171 0.5159 0.5387 0.052 Uiso 1 1 calc R
C11 C 0.7119(3) 0.48825(15) 0.6555(3) 0.0464(10) Uani 1 1 d .
H11 H 0.7448 0.4651 0.6265 0.056 Uiso 1 1 calc R
C12 C 0.7389(3) 0.49128(14) 0.7507(3) 0.0420(10) Uani 1 1 d .
H12 H 0.7903 0.4701 0.7861 0.050 Uiso 1 1 calc R
C13 C 0.6911(3) 0.52508(14) 0.7945(2) 0.0349(9) Uani 1 1 d .
C14 C 0.7173(3) 0.52527(15) 0.8993(2) 0.0425(10) Uani 1 1 d .
H14A H 0.6588 0.5349 0.9160 0.051 Uiso 1 1 calc R
H14B H 0.7347 0.4889 0.9211 0.051 Uiso 1 1 calc R
C15 C 0.7839(3) 0.61628(15) 0.9578(2) 0.0357(9) Uani 1 1 d .
C16 C 0.7992(3) 0.56159(15) 0.9516(2) 0.0378(9) Uani 1 1 d .
C17 C 0.8897(3) 0.54126(17) 0.9996(3) 0.0499(11) Uani 1 1 d .
H17 H 0.9005 0.5046 0.9965 0.060 Uiso 1 1 calc R
C18 C 0.9640(3) 0.57239(19) 1.0514(3) 0.0575(12) Uani 1 1 d .
H18 H 1.0247 0.5575 1.0832 0.069 Uiso 1 1 calc R
C19 C 0.9476(3) 0.62611(18) 1.0558(3) 0.0513(11) Uani 1 1 d .
H19 H 0.9981 0.6478 1.0914 0.062 Uiso 1 1 calc R
C20 C 0.8593(3) 0.64900(15) 1.0094(2) 0.0371(9) Uani 1 1 d .
C21 C 0.8442(3) 0.70794(15) 1.0162(2) 0.0418(10) Uani 1 1 d .
H21A H 0.8934 0.7215 1.0712 0.050 Uiso 1 1 calc R
H21B H 0.7802 0.7138 1.0248 0.050 Uiso 1 1 calc R
C22 C 0.7665(3) 0.75149(14) 0.8596(2) 0.0330(9) Uani 1 1 d .
C23 C 0.8500(3) 0.73972(14) 0.9331(2) 0.0371(9) Uani 1 1 d .
C24 C 0.9378(3) 0.75962(17) 0.9283(3) 0.0510(11) Uani 1 1 d .
H24 H 0.9949 0.7515 0.9758 0.061 Uiso 1 1 calc R
C25 C 0.9443(3) 0.79079(18) 0.8565(3) 0.0570(12) Uani 1 1 d .
H25 H 1.0053 0.8033 0.8549 0.068 Uiso 1 1 calc R
C26 C 0.8613(3) 0.80388(16) 0.7865(3) 0.0475(11) Uani 1 1 d .
H26 H 0.8657 0.8261 0.7383 0.057 Uiso 1 1 calc R
C27 C 0.7715(3) 0.78444(14) 0.7869(2) 0.0341(9) Uani 1 1 d .
C28 C 0.6804(2) 0.79729(14) 0.7109(2) 0.0354(9) Uani 1 1 d .
H28A H 0.6491 0.7639 0.6849 0.042 Uiso 1 1 calc R
H28B H 0.6987 0.8159 0.6620 0.042 Uiso 1 1 calc R
C29 C 0.5095(3) 0.83085(14) 0.6851(2) 0.0343(9) Uani 1 1 d .
C30 C 0.6065(3) 0.83089(13) 0.7387(2) 0.0329(9) Uani 1 1 d .
C31 C 0.6331(3) 0.86273(14) 0.8162(2) 0.0402(10) Uani 1 1 d .
H31 H 0.7030 0.8702 0.8459 0.048 Uiso 1 1 calc R
C32 C 0.5641(3) 0.89312(15) 0.8411(3) 0.0482(11) Uani 1 1 d .
H32 H 0.5865 0.9228 0.8851 0.058 Uiso 1 1 calc R
C33 C 0.4680(3) 0.89179(15) 0.7869(3) 0.0481(11) Uani 1 1 d .
H33 H 0.4218 0.9180 0.7986 0.058 Uiso 1 1 calc R
C34 C 0.4382(3) 0.86050(14) 0.7079(3) 0.0399(10) Uani 1 1 d .
C35 C 0.3335(3) 0.86213(15) 0.6464(3) 0.0486(11) Uani 1 1 d .
H35A H 0.3342 0.8652 0.5823 0.058 Uiso 1 1 calc R
H35B H 0.3034 0.8945 0.6610 0.058 Uiso 1 1 calc R
C36 C 0.2636(3) 0.77097(15) 0.5963(3) 0.0386(10) Uani 1 1 d .
C37 C 0.2688(3) 0.81573(16) 0.6523(3) 0.0434(10) Uani 1 1 d .
C38 C 0.2103(3) 0.81816(19) 0.7087(3) 0.0561(12) Uani 1 1 d .
H38 H 0.2135 0.8481 0.7463 0.067 Uiso 1 1 calc R
C39 C 0.1459(3) 0.7772(2) 0.7116(3) 0.0648(14) Uani 1 1 d .
H39 H 0.1062 0.7796 0.7505 0.078 Uiso 1 1 calc R
C40 C 0.1413(3) 0.73267(19) 0.6562(3) 0.0550(12) Uani 1 1 d .
H40 H 0.0987 0.7048 0.6586 0.066 Uiso 1 1 calc R
C41 C 0.1989(3) 0.72906(16) 0.5975(3) 0.0442(10) Uani 1 1 d .
C42 C 0.1882(3) 0.68199(15) 0.5323(3) 0.0453(10) Uani 1 1 d .
H42A H 0.1210 0.6692 0.5174 0.054 Uiso 1 1 calc R
H42B H 0.1977 0.6949 0.4748 0.054 Uiso 1 1 calc R
C43 C 0.3377(4) 0.4889(2) 0.8683(3) 0.0684(14) Uani 1 1 d .
C44 C 0.4389(5) 0.4722(3) 0.8785(4) 0.114(2) Uani 1 1 d .
H44A H 0.4823 0.5023 0.8979 0.170 Uiso 1 1 calc R
H44B H 0.4433 0.4591 0.8199 0.170 Uiso 1 1 calc R
H44C H 0.4576 0.4443 0.9245 0.170 Uiso 1 1 calc R
C45 C 0.2633(4) 0.4477(2) 0.8414(4) 0.0981(19) Uani 1 1 d .
H45A H 0.1993 0.4637 0.8289 0.147 Uiso 1 1 calc R
H45B H 0.2728 0.4222 0.8911 0.147 Uiso 1 1 calc R
H45C H 0.2682 0.4299 0.7864 0.147 Uiso 1 1 calc R
C46 C 0.7600(3) 0.84073(17) 1.1035(3) 0.0532(11) Uani 1 1 d .
C47 C 0.8337(4) 0.8645(3) 1.0644(3) 0.102(2) Uani 1 1 d .
H47A H 0.8229 0.8518 1.0019 0.153 Uiso 1 1 calc R
H47B H 0.8985 0.8544 1.1020 0.153 Uiso 1 1 calc R
H47C H 0.8277 0.9029 1.0639 0.153 Uiso 1 1 calc R
C48 C 0.7781(3) 0.84763(19) 1.2038(3) 0.0640(13) Uani 1 1 d .
H48A H 0.7245 0.8324 1.2217 0.096 Uiso 1 1 calc R
H48B H 0.7833 0.8851 1.2188 0.096 Uiso 1 1 calc R
H48C H 0.8382 0.8299 1.2369 0.096 Uiso 1 1 calc R
C49 C 0.0884(6) 0.6126(3) 0.8244(5) 0.115(2) Uani 1 1 d .
C50 C 0.1304(6) 0.6342(4) 0.9108(6) 0.214(6) Uani 1 1 d .
H50A H 0.1955 0.6465 0.9155 0.321 Uiso 1 1 calc R
H50B H 0.1337 0.6074 0.9575 0.321 Uiso 1 1 calc R
H50C H 0.0913 0.6638 0.9200 0.321 Uiso 1 1 calc R
C51 C 0.0142(5) 0.5701(3) 0.8159(4) 0.136(3) Uani 1 1 d .
H51A H -0.0225 0.5655 0.7514 0.205 Uiso 1 1 calc R
H51B H -0.0298 0.5802 0.8505 0.205 Uiso 1 1 calc R
H51C H 0.0465 0.5371 0.8402 0.205 Uiso 1 1 calc R
C52 C 0.0178(5) 0.5053(3) 0.4562(5) 0.141(3) Uani 1 1 d .
H52A H 0.0890 0.5086 0.4761 0.169 Uiso 1 1 calc R
H52B H 0.0003 0.4749 0.4143 0.169 Uiso 1 1 calc R
C53 C -0.0259(5) 0.5549(3) 0.4049(5) 0.130(3) Uani 1 1 d .
H53A H -0.0181 0.5846 0.4481 0.156 Uiso 1 1 calc R
H53B H -0.0957 0.5496 0.3746 0.156 Uiso 1 1 calc R
C54 C 0.0265(5) 0.5676(3) 0.3314(5) 0.140(3) Uani 1 1 d .
H54A H 0.0926 0.5791 0.3621 0.210 Uiso 1 1 calc R
H54B H -0.0084 0.5955 0.2910 0.210 Uiso 1 1 calc R
H54C H 0.0280 0.5360 0.2954 0.210 Uiso 1 1 calc R
H1A H 0.327(7) 0.729(4) 0.938(8) 0.34(5) Uiso 1 1 d .
H1B H 0.261(4) 0.742(3) 0.821(4) 0.15(2) Uiso 1 1 d .
H2B H 0.490(4) 0.716(2) 0.705(4) 0.09(3) Uiso 1 1 d .
H3A H 0.535(5) 0.667(3) 1.007(5) 0.18(4) Uiso 1 1 d .
H3B H 0.539(2) 0.6233(13) 0.975(2) 0.014(10) Uiso 1 1 d .
H4A H 0.367(3) 0.6999(15) 0.530(3) 0.027(14) Uiso 1 1 d .
H5A H 0.607(3) 0.6078(17) 0.825(3) 0.061(14) Uiso 1 1 d .
H8 H 0.450(2) 0.7988(16) 0.595(3) 0.000(13) Uiso 1 1 d .

loop_
_atom_site_aniso_label
_atom_site_aniso_U_11
_atom_site_aniso_U_22
_atom_site_aniso_U_33
_atom_site_aniso_U_23
_atom_site_aniso_U_13
_atom_site_aniso_U_12
Rb1 0.0642(3) 0.0423(3) 0.0417(2) -0.00676(18) 0.0152(2) -0.0057(2)
Rb2 0.0470(3) 0.0435(3) 0.0605(3) -0.0080(2) 0.0247(2) -0.00482(19)
O1 0.056(2) 0.068(2) 0.0453(18) -0.0052(15) 0.0052(15) 0.0106(16)
O2 0.061(2) 0.053(2) 0.046(2) 0.0077(16) 0.0140(17) -0.0016(15)
O3 0.068(2) 0.123(4) 0.044(2) -0.010(2) 0.0143(17) 0.015(2)
O4 0.0420(18) 0.0403(19) 0.0545(18) 0.0118(16) 0.0197(14) 0.0076(16)
O5 0.0371(16) 0.0489(18) 0.0370(15) -0.0106(14) 0.0064(13) 0.0092(14)
O6 0.0318(15) 0.0413(15) 0.0385(14) 0.0034(12) 0.0122(12) 0.0039(12)
O7 0.0243(14) 0.0431(16) 0.0385(14) 0.0021(12) 0.0068(11) -0.0019(12)
O8 0.033(2) 0.051(2) 0.045(2) 0.0009(14) 0.0098(18) 0.0026(19)
O9 0.0330(15) 0.0499(17) 0.0389(15) 0.0033(13) 0.0091(12) 0.0006(13)
O10 0.168(4) 0.048(2) 0.124(3) 0.007(2) 0.082(3) 0.007(2)
O11 0.056(2) 0.071(2) 0.088(2) -0.0215(19) 0.0097(18) -0.0118(18)
O12 0.546(12) 0.163(6) 0.220(6) 0.008(5) 0.288(8) -0.044(6)
C1 0.035(2) 0.038(2) 0.029(2) 0.0009(17) 0.0066(17) -0.0061(19)
C2 0.034(2) 0.047(3) 0.034(2) 0.0002(19) 0.0057(18) -0.0059(19)
C3 0.030(2) 0.057(3) 0.050(2) -0.002(2) 0.0060(19) -0.010(2)
C4 0.050(3) 0.042(3) 0.044(2) -0.0044(19) 0.012(2) -0.016(2)
C5 0.043(3) 0.032(2) 0.035(2) -0.0085(17) 0.0077(18) -0.0028(18)
C6 0.036(2) 0.036(2) 0.0254(19) -0.0040(17) 0.0066(16) -0.0052(18)
C7 0.040(2) 0.043(2) 0.033(2) 0.0011(18) 0.0135(18) 0.0018(19)
C8 0.031(2) 0.032(2) 0.040(2) -0.0033(18) 0.0155(18) 0.0002(18)
C9 0.035(2) 0.034(2) 0.035(2) -0.0011(17) 0.0131(17) 0.0014(18)
C10 0.047(3) 0.044(2) 0.042(2) -0.006(2) 0.019(2) 0.001(2)
C11 0.046(3) 0.039(2) 0.059(3) -0.007(2) 0.024(2) 0.006(2)
C12 0.038(2) 0.030(2) 0.057(3) 0.0014(19) 0.014(2) 0.0036(18)
C13 0.036(2) 0.027(2) 0.041(2) 0.0015(18) 0.0121(18) 0.0005(18)
C14 0.048(3) 0.034(2) 0.046(2) 0.0060(19) 0.0139(19) 0.0056(19)
C15 0.030(2) 0.044(3) 0.030(2) 0.0060(18) 0.0061(17) 0.0080(19)
C16 0.037(2) 0.041(2) 0.033(2) 0.0072(18) 0.0080(18) 0.0081(19)
C17 0.052(3) 0.047(3) 0.046(2) 0.004(2) 0.008(2) 0.016(2)
C18 0.045(3) 0.068(3) 0.049(3) 0.003(2) -0.002(2) 0.018(2)
C19 0.038(3) 0.064(3) 0.043(2) -0.003(2) -0.001(2) 0.002(2)
C20 0.036(2) 0.047(2) 0.0250(19) 0.0017(18) 0.0051(17) 0.004(2)
C21 0.038(2) 0.050(3) 0.029(2) -0.0042(18) -0.0028(17) -0.0036(19)
C22 0.031(2) 0.034(2) 0.031(2) -0.0067(17) 0.0065(17) -0.0009(18)
C23 0.034(2) 0.040(2) 0.035(2) -0.0034(18) 0.0055(18) -0.0050(18)
C24 0.031(2) 0.065(3) 0.047(3) 0.000(2) -0.0040(19) -0.010(2)
C25 0.032(3) 0.078(3) 0.059(3) -0.001(3) 0.011(2) -0.018(2)
C26 0.048(3) 0.055(3) 0.041(2) 0.001(2) 0.015(2) -0.010(2)
C27 0.032(2) 0.039(2) 0.031(2) -0.0032(17) 0.0091(17) -0.0049(18)
C28 0.036(2) 0.037(2) 0.032(2) 0.0009(17) 0.0084(17) -0.0024(18)
C29 0.048(3) 0.028(2) 0.028(2) 0.0012(17) 0.0137(19) 0.0008(19)
C30 0.042(2) 0.028(2) 0.031(2) 0.0048(17) 0.0145(18) 0.0003(18)
C31 0.046(2) 0.037(2) 0.038(2) 0.0023(19) 0.0130(19) -0.005(2)
C32 0.068(3) 0.033(2) 0.044(2) -0.0033(19) 0.018(2) -0.004(2)
C33 0.066(3) 0.034(2) 0.052(3) 0.006(2) 0.029(2) 0.012(2)
C34 0.046(3) 0.032(2) 0.044(2) 0.0065(19) 0.016(2) 0.0053(19)
C35 0.052(3) 0.039(2) 0.057(3) 0.006(2) 0.020(2) 0.017(2)
C36 0.025(2) 0.049(3) 0.041(2) 0.013(2) 0.0084(18) 0.0110(19)
C37 0.034(2) 0.048(3) 0.048(2) 0.005(2) 0.012(2) 0.016(2)
C38 0.055(3) 0.063(3) 0.052(3) 0.005(2) 0.019(2) 0.018(3)
C39 0.053(3) 0.089(4) 0.060(3) 0.012(3) 0.028(2) 0.024(3)
C40 0.033(2) 0.075(3) 0.057(3) 0.020(3) 0.014(2) 0.009(2)
C41 0.026(2) 0.058(3) 0.045(2) 0.012(2) 0.0041(19) 0.012(2)
C42 0.026(2) 0.059(3) 0.047(2) 0.010(2) 0.0045(18) -0.001(2)
C43 0.115(5) 0.055(3) 0.051(3) 0.003(2) 0.048(3) 0.004(3)
C44 0.130(6) 0.112(5) 0.095(5) -0.028(4) 0.029(4) 0.000(4)
C45 0.130(5) 0.090(4) 0.100(4) -0.019(4) 0.072(4) -0.021(4)
C46 0.053(3) 0.045(3) 0.062(3) -0.007(2) 0.018(2) 0.004(2)
C47 0.105(5) 0.144(6) 0.067(3) -0.031(4) 0.041(3) -0.050(4)
C48 0.067(3) 0.063(3) 0.063(3) 0.006(2) 0.021(2) -0.003(2)
C49 0.182(8) 0.100(5) 0.089(5) 0.000(4) 0.081(5) -0.028(5)
C50 0.218(10) 0.291(14) 0.174(8) -0.129(9) 0.123(8) -0.184(10)
C51 0.159(7) 0.136(7) 0.088(5) 0.018(4) -0.003(4) -0.021(6)
C52 0.093(6) 0.119(6) 0.180(9) -0.028(7) -0.005(5) -0.027(5)
C53 0.115(6) 0.105(6) 0.146(7) 0.016(5) 0.001(5) 0.013(5)
C54 0.147(7) 0.132(7) 0.135(6) -0.008(5) 0.033(5) 0.046(5)

loop_
_atom_type_symbol
_atom_type_description
_atom_type_scat_dispersion_real
_atom_type_scat_dispersion_imag
_atom_type_scat_source
C C 0.0033 0.0016 'International Tables Vol C Tables 4.2.6.8 and 6.1.1.4'
H H 0.0000 0.0000 'International Tables Vol C Tables 4.2.6.8 and 6.1.1.4'
O O 0.0106 0.0060 'International Tables Vol C Tables 4.2.6.8 and 6.1.1.4'
Rb Rb -0.9393 2.9676 'International Tables Vol C Tables 4.2.6.8 and 6.1.1.4'

loop_
_geom_angle_atom_site_label_1
_geom_angle_atom_site_label_2
_geom_angle_atom_site_label_3
_geom_angle
_geom_angle_site_symmetry_1
_geom_angle_site_symmetry_3
O3 Rb1 O1 72.42(12) . .
O3 Rb1 O2 74.01(12) . .
O1 Rb1 O2 72.58(10) . .
O3 Rb1 O10 95.36(13) . .
O1 Rb1 O10 114.13(10) . .
O2 Rb1 O10 165.53(11) . .
O3 Rb1 O5 69.83(10) . .
O1 Rb1 O5 129.69(9) . .
O2 Rb1 O5 65.97(9) . .
O10 Rb1 O5 101.44(10) . .
O3 Rb1 C4 151.13(13) . .
O1 Rb1 C4 136.46(10) . .
O2 Rb1 C4 110.52(10) . .
O10 Rb1 C4 74.07(11) . .
O5 Rb1 C4 85.73(9) . .
O3 Rb1 C3 172.04(11) . .
O1 Rb1 C3 113.03(10) . .
O2 Rb1 C3 101.66(10) . .
O10 Rb1 C3 87.68(11) . .
O5 Rb1 C3 102.37(9) . .
C4 Rb1 C3 23.95(9) . .
O3 Rb1 C5 130.95(11) . .
O1 Rb1 C5 150.15(9) . .
O2 Rb1 C5 94.58(10) . .
O10 Rb1 C5 84.96(10) . .
O5 Rb1 C5 62.17(8) . .
C4 Rb1 C5 24.07(9) . .
C3 Rb1 C5 41.88(10) . .
O3 Rb1 O12 130.65(13) . .
O1 Rb1 O12 73.89(12) . .
O2 Rb1 O12 127.00(12) . .
O10 Rb1 O12 67.39(14) . .
O5 Rb1 O12 155.80(12) . .
C4 Rb1 O12 70.73(13) . .
C3 Rb1 O12 57.30(12) . .
C5 Rb1 O12 94.69(12) . .
O3 Rb1 C6 123.93(10) . .
O1 Rb1 C6 132.82(9) . .
O2 Rb1 C6 71.57(9) . .
O10 Rb1 C6 108.14(10) . .
O5 Rb1 C6 56.16(8) . .
C4 Rb1 C6 41.60(9) . .
C3 Rb1 C6 48.13(9) . .
C5 Rb1 C6 23.29(8) . .
O12 Rb1 C6 105.42(12) . .
O3 Rb1 C2 152.33(11) . .
O1 Rb1 C2 101.96(9) . .
O2 Rb1 C2 78.45(9) . .
O10 Rb1 C2 111.24(11) . .
O5 Rb1 C2 96.54(8) . .
C4 Rb1 C2 41.84(9) . .
C3 Rb1 C2 23.56(9) . .
C5 Rb1 C2 48.39(9) . .
O12 Rb1 C2 69.83(12) . .
C6 Rb1 C2 41.26(9) . .
O3 Rb1 C1 132.74(10) . .
O1 Rb1 C1 111.28(9) . .
O2 Rb1 C1 63.65(9) . .
O10 Rb1 C1 121.54(10) . .
O5 Rb1 C1 74.36(8) . .
C4 Rb1 C1 47.59(9) . .
C3 Rb1 C1 40.61(9) . .
C5 Rb1 C1 40.52(9) . .
O12 Rb1 C1 92.87(12) . .
C6 Rb1 C1 22.97(8) . .
C2 Rb1 C1 23.11(8) . .
O11 Rb2 O1 152.89(9) . .
O11 Rb2 O7 77.44(8) . .
O1 Rb2 O7 119.35(7) . .
O11 Rb2 O4 90.34(9) . 4_576
O1 Rb2 O4 70.00(8) . 4_576
O7 Rb2 O4 166.50(7) . 4_576
O11 Rb2 O3 102.81(10) . .
O1 Rb2 O3 67.60(9) . .
O7 Rb2 O3 70.42(8) . .
O4 Rb2 O3 107.41(10) 4_576 .
O11 Rb2 O2 133.69(9) . .
O1 Rb2 O2 68.00(9) . .
O7 Rb2 O2 56.44(8) . .
O4 Rb2 O2 135.96(9) 4_576 .
O3 Rb2 O2 67.70(9) . .
O11 Rb2 C32 73.72(10) . .
O1 Rb2 C32 124.42(10) . .
O7 Rb2 C32 88.34(9) . .
O4 Rb2 C32 93.79(10) 4_576 .
O3 Rb2 C32 158.63(10) . .
O2 Rb2 C32 99.01(10) . .
O11 Rb2 C31 70.67(9) . .
O1 Rb2 C31 134.56(9) . .
O7 Rb2 C31 64.42(8) . .
O4 Rb2 C31 117.16(9) 4_576 .
O3 Rb2 C31 134.74(10) . .
O2 Rb2 C31 84.73(9) . .
C32 Rb2 C31 23.93(9) . .
O11 Rb2 C33 95.73(10) . .
O1 Rb2 C33 101.14(10) . .
O7 Rb2 C33 100.66(8) . .
O4 Rb2 C33 86.11(9) 4_576 .
O3 Rb2 C33 156.77(10) . .
O2 Rb2 C33 89.39(9) . .
C32 Rb2 C33 23.30(9) . .
C31 Rb2 C33 40.77(10) . .
O11 Rb2 O8 84.62(9) . 4_576
O1 Rb2 O8 70.14(9) . 4_576
O7 Rb2 O8 108.84(8) . 4_576
O4 Rb2 O8 63.68(9) 4_576 4_576
O3 Rb2 O8 47.74(9) . 4_576
O2 Rb2 O8 112.15(9) . 4_576
C32 Rb2 O8 148.84(9) . 4_576
C31 Rb2 O8 155.18(9) . 4_576
C33 Rb2 O8 149.79(9) . 4_576
O11 Rb2 C30 89.09(9) . .
O1 Rb2 C30 117.86(8) . .
O7 Rb2 C30 54.86(7) . .
O4 Rb2 C30 131.69(9) 4_576 .
O3 Rb2 C30 119.75(9) . .
O2 Rb2 C30 62.45(9) . .
C32 Rb2 C30 40.33(9) . .
C31 Rb2 C30 22.34(8) . .
C33 Rb2 C30 45.98(9) . .
O8 Rb2 C30 163.56(9) 4_576 .
O11 Rb2 C34 112.84(9) . .
O1 Rb2 C34 89.33(9) . .
O7 Rb2 C34 90.80(7) . .
O4 Rb2 C34 99.34(8) 4_576 .
O3 Rb2 C34 134.88(9) . .
O2 Rb2 C34 67.77(9) . .
C32 Rb2 C34 39.63(9) . .
C31 Rb2 C34 45.88(9) . .
C33 Rb2 C34 21.90(8) . .
O8 Rb2 C34 156.56(9) 4_576 .
C30 Rb2 C34 38.71(8) . .
Rb1 O1 Rb2 98.91(9) . .
Rb1 O2 Rb2 94.75(11) . .
Rb1 O3 Rb2 95.98(12) . .
C1 O4 Rb2 152.7(3) . 4_575
C8 O5 Rb1 146.3(2) . .
C22 O7 Rb2 130.24(19) . .
C29 O8 Rb2 161.6(3) . 4_575
C43 O10 Rb1 126.7(3) . .
C46 O11 Rb2 170.4(3) . .
C49 O12 Rb1 119.0(7) . .
O4 C1 C6 116.4(3) . .
O4 C1 C2 121.6(3) . .
C6 C1 C2 122.0(3) . .
O4 C1 Rb1 119.9(2) . .
C6 C1 Rb1 76.29(19) . .
C2 C1 Rb1 76.3(2) . .
C3 C2 C1 117.3(4) . .
C3 C2 C42 120.0(4) . .
C1 C2 C42 122.6(3) . .
C3 C2 Rb1 73.4(2) . .
C1 C2 Rb1 80.6(2) . .
C42 C2 Rb1 117.3(2) . .
C4 C3 C2 121.5(4) . .
C4 C3 Rb1 76.3(2) . .
C2 C3 Rb1 83.0(2) . .
C3 C4 C5 119.6(4) . .
C3 C4 Rb1 79.8(2) . .
C5 C4 Rb1 79.8(2) . .
C6 C5 C4 120.9(4) . .
C6 C5 Rb1 83.1(2) . .
C4 C5 Rb1 76.1(2) . .
C5 C6 C1 118.6(3) . .
C5 C6 C7 123.0(3) . .
C1 C6 C7 118.4(3) . .
C5 C6 Rb1 73.6(2) . .
C1 C6 Rb1 80.7(2) . .
C7 C6 Rb1 115.6(2) . .
C9 C7 C6 118.1(3) . .
O5 C8 C13 121.4(3) . .
O5 C8 C9 116.6(3) . .
C13 C8 C9 122.0(3) . .
C10 C9 C8 117.4(3) . .
C10 C9 C7 122.0(3) . .
C8 C9 C7 120.4(3) . .
C11 C10 C9 121.5(4) . .
C10 C11 C12 119.8(4) . .
C11 C12 C13 120.8(4) . .
C8 C13 C12 118.3(3) . .
C8 C13 C14 121.5(3) . .
C12 C13 C14 120.1(3) . .
C16 C14 C13 117.4(3) . .
O6 C15 C20 119.8(3) . .
O6 C15 C16 119.9(3) . .
C20 C15 C16 120.3(3) . .
C17 C16 C15 118.0(4) . .
C17 C16 C14 120.9(3) . .
C15 C16 C14 121.0(3) . .
C18 C17 C16 122.6(4) . .
C17 C18 C19 118.4(4) . .
C18 C19 C20 122.0(4) . .
C19 C20 C15 118.7(4) . .
C19 C20 C21 120.4(3) . .
C15 C20 C21 120.9(3) . .
C20 C21 C23 114.7(3) . .
O7 C22 C27 118.7(3) . .
O7 C22 C23 120.0(3) . .
C27 C22 C23 121.3(3) . .
C24 C23 C22 117.3(3) . .
C24 C23 C21 121.0(3) . .
C22 C23 C21 121.7(3) . .
C25 C24 C23 122.2(4) . .
C24 C25 C26 120.0(4) . .
C25 C26 C27 120.4(4) . .
C26 C27 C22 118.8(3) . .
C26 C27 C28 121.4(3) . .
C22 C27 C28 119.7(3) . .
C27 C28 C30 115.5(3) . .
O8 C29 C34 122.0(3) . .
O8 C29 C30 115.4(4) . .
C34 C29 C30 122.6(3) . .
C31 C30 C29 118.2(3) . .
C31 C30 C28 121.6(3) . .
C29 C30 C28 120.2(3) . .
C31 C30 Rb2 69.1(2) . .
C29 C30 Rb2 85.6(2) . .
C28 C30 Rb2 116.0(2) . .
C30 C31 C32 120.9(4) . .
C30 C31 Rb2 88.6(2) . .
C32 C31 Rb2 74.8(2) . .
C33 C32 C31 119.5(4) . .
C33 C32 Rb2 85.3(2) . .
C31 C32 Rb2 81.3(2) . .
C32 C33 C34 121.5(4) . .
C32 C33 Rb2 71.4(2) . .
C34 C33 Rb2 89.1(2) . .
C33 C34 C29 117.3(4) . .
C33 C34 C35 120.5(3) . .
C29 C34 C35 122.0(3) . .
C33 C34 Rb2 69.0(2) . .
C29 C34 Rb2 81.6(2) . .
C35 C34 Rb2 122.5(2) . .
C34 C35 C37 117.2(3) . .
O9 C36 C37 120.6(4) . .
O9 C36 C41 118.7(4) . .
C37 C36 C41 120.7(4) . .
C38 C37 C36 119.0(4) . .
C38 C37 C35 120.4(4) . .
C36 C37 C35 120.5(4) . .
C37 C38 C39 121.6(4) . .
C40 C39 C38 119.3(4) . .
C41 C40 C39 120.7(4) . .
C40 C41 C36 118.8(4) . .
C40 C41 C42 120.3(4) . .
C36 C41 C42 120.9(4) . .
C2 C42 C41 117.7(3) . .
O10 C43 C45 123.3(6) . .
O10 C43 C44 120.3(6) . .
C45 C43 C44 116.4(5) . .
O10 C43 Rb1 38.4(3) . .
C45 C43 Rb1 138.4(4) . .
C44 C43 Rb1 93.8(4) . .
O11 C46 C48 122.5(4) . .
O11 C46 C47 121.5(4) . .
C48 C46 C47 116.0(4) . .
O12 C49 C50 122.8(8) . .
O12 C49 C51 118.8(8) . .
C50 C49 C51 117.6(6) . .
C53 C52 C52 112.6(9) . 3_566
C52 C53 C54 108.9(7) . .

loop_
_geom_bond_atom_site_label_1
_geom_bond_atom_site_label_2
_geom_bond_distance
_geom_bond_site_symmetry_2
Rb1 O3 2.835(4) .
Rb1 O1 2.837(3) .
Rb1 O2 2.874(4) .
Rb1 O10 2.904(4) .
Rb1 O5 2.999(3) .
Rb1 C4 3.304(4) .
Rb1 C3 3.347(4) .
Rb1 C5 3.350(3) .
Rb1 O12 3.614(9) .
Rb1 C6 3.466(3) .
Rb1 C2 3.467(3) .
Rb1 C1 3.522(3) .
Rb2 O11 2.900(3) .
Rb2 O1 2.945(3) .
Rb2 O7 2.986(2) .
Rb2 O4 3.037(3) 4_576
Rb2 O3 3.074(6) .
Rb2 O2 3.095(4) .
Rb2 C32 3.312(4) .
Rb2 C31 3.393(4) .
Rb2 C33 3.483(4) .
Rb2 O8 3.579(4) 4_576
Rb2 C30 3.632(3) .
Rb2 C34 3.731(4) .
O4 C1 1.365(4) .
O4 Rb2 3.037(3) 4_575
O5 C8 1.373(4) .
O6 C15 1.351(4) .
O7 C22 1.367(4) .
O8 C29 1.359(5) .
O8 Rb2 3.579(4) 4_575
O9 C36 1.338(4) .
O10 C43 1.197(5) .
O11 C46 1.202(5) .
O12 C49 1.180(7) .
C1 C6 1.393(5) .
C1 C2 1.401(5) .
C2 C3 1.396(5) .
C2 C42 1.514(5) .
C3 C4 1.381(5) .
C4 C5 1.388(5) .
C5 C6 1.381(5) .
C6 C7 1.520(5) .
C7 C9 1.498(5) .
C8 C13 1.384(5) .
C8 C9 1.406(5) .
C9 C10 1.382(5) .
C10 C11 1.377(5) .
C11 C12 1.382(5) .
C12 C13 1.384(5) .
C13 C14 1.523(5) .
C14 C16 1.515(5) .
C15 C20 1.401(5) .
C15 C16 1.404(5) .
C16 C17 1.386(5) .
C17 C18 1.368(6) .
C18 C19 1.379(6) .
C19 C20 1.381(5) .
C20 C21 1.509(5) .
C21 C23 1.518(5) .
C22 C27 1.400(5) .
C22 C23 1.405(5) .
C23 C24 1.382(5) .
C24 C25 1.370(6) .
C25 C26 1.380(5) .
C26 C27 1.384(5) .
C27 C28 1.499(5) .
C28 C30 1.515(5) .
C29 C34 1.394(5) .
C29 C30 1.390(5) .
C30 C31 1.381(5) .
C31 C32 1.392(5) .
C32 C33 1.382(5) .
C33 C34 1.392(5) .
C34 C35 1.516(5) .
C35 C37 1.514(5) .
C36 C37 1.401(5) .
C36 C41 1.412(5) .
C37 C38 1.372(6) .
C38 C39 1.397(6) .
C39 C40 1.391(6) .
C40 C41 1.392(6) .
C41 C42 1.523(5) .
C43 C45 1.460(7) .
C43 C44 1.478(7) .
C46 C48 1.478(6) .
C46 C47 1.488(6) .
C49 C50 1.382(9) .
C49 C51 1.491(9) .
C52 C53 1.506(10) .
C52 C52 1.586(14) 3_566
C53 C54 1.557(9) .
